data_7010873
loop_
_publ_author_name
'Yuan, Rong-Xin'
'Xiong, Ren-Gen'
'Abrahams, Brendan F.'
'Lee, Gene-Hsiang'
'Peng, Shie-Ming'
'Che, Chi-Ming'
'You, Xiao-Zeng'

_publ_section_title
;
 A Cu(I) coordination polymer employing a nonsteroidal aromatase
 inhibitor letrozole as a building block&#x2020;
;
_journal_issue 14
_journal_name_full 'Journal of the Chemical Society, Dalton Transactions'
_journal_page_first 2071
_journal_paper_doi 10.1039/b104880p
_journal_year 2001
_chemical_formula_sum 'C18 H12 B Cl3 Cu F4 N5'
_chemical_formula_weight 555.03
_chemical_name_systematic
; 
? 
;
_space_group_IT_number 61
_symmetry_cell_setting orthorhombic
_symmetry_space_group_name_Hall '-P 2ac 2ab'
_symmetry_space_group_name_H-M 'P b c a'
_atom_sites_solution_hydrogens geom
_atom_sites_solution_primary direct
_atom_sites_solution_secondary difmap
_audit_creation_method SHELXL-97
_cell_angle_alpha 90.00
_cell_angle_beta 90.00
_cell_angle_gamma 90.00
_cell_formula_units_Z 8
_cell_length_a 8.9646(3)
_cell_length_b 22.8924(9)
_cell_length_c 23.9497(9)
_cell_measurement_reflns_used 6867
_cell_measurement_temperature 150(1)
_cell_measurement_theta_max 27.50
_cell_measurement_theta_min 1.70
_cell_volume 4915.0(3)
_computing_cell_refinement 'Bruker SAINT'
_computing_data_collection 'Bruker SMART'
_computing_data_reduction 'Bruker SAINT'
_computing_molecular_graphics 'Bruker SHELXTL'
_computing_publication_material 'Bruker SHELXTL'
_computing_structure_refinement 'SHELXL-97 (Sheldrick, 1997)'
_computing_structure_solution 'SHELXS-97 (Sheldrick, 1990)'
_diffrn_ambient_temperature 150(1)
_diffrn_measured_fraction_theta_full 1.000
_diffrn_measured_fraction_theta_max 1.000
_diffrn_measurement_device_type 'Bruker SMART CCD area detector'
_diffrn_measurement_method 'phi and omega scans'
_diffrn_radiation_monochromator graphite
_diffrn_radiation_source 'fine-focus sealed tube'
_diffrn_radiation_type MoK\a
_diffrn_radiation_wavelength 0.71073
_diffrn_reflns_av_R_equivalents 0.0805
_diffrn_reflns_av_sigmaI/netI 0.0683
_diffrn_reflns_limit_h_max 11
_diffrn_reflns_limit_h_min -10
_diffrn_reflns_limit_k_max 29
_diffrn_reflns_limit_k_min -29
_diffrn_reflns_limit_l_max 31
_diffrn_reflns_limit_l_min -31
_diffrn_reflns_number 44209
_diffrn_reflns_theta_full 27.50
_diffrn_reflns_theta_max 27.50
_diffrn_reflns_theta_min 1.70
_diffrn_standards_decay_% 0
_exptl_absorpt_coefficient_mu 1.260
_exptl_absorpt_correction_T_max 0.8621
_exptl_absorpt_correction_T_min 0.7792
_exptl_absorpt_correction_type 'empirical used sadabs'
_exptl_crystal_colour colorless
_exptl_crystal_density_diffrn 1.500
_exptl_crystal_density_meas ?
_exptl_crystal_density_method 'not measured'
_exptl_crystal_description block
_exptl_crystal_F_000 2208
_exptl_crystal_size_max 0.30
_exptl_crystal_size_mid 0.20
_exptl_crystal_size_min 0.20
_refine_diff_density_max 1.454
_refine_diff_density_min -1.475
_refine_diff_density_rms 0.195
_refine_ls_extinction_coef 0.0055(9)
_refine_ls_extinction_expression Fc^*^==kFc[1+0.001xFc^2^\l^3^/sin(2\q)]^-1/4^
_refine_ls_extinction_method SHELXL
_refine_ls_goodness_of_fit_ref 1.083
_refine_ls_hydrogen_treatment mixed
_refine_ls_matrix_type full
_refine_ls_number_parameters 307
_refine_ls_number_reflns 5644
_refine_ls_number_restraints 7
_refine_ls_restrained_S_all 1.097
_refine_ls_R_factor_all 0.1380
_refine_ls_R_factor_gt 0.0822
_refine_ls_shift/su_max 0.007
_refine_ls_shift/su_mean 0.000
_refine_ls_structure_factor_coef Fsqd
_refine_ls_weighting_details 'calc w==1/[\s^2^(Fo^2^)+(0.1691P)^2^+0.0000P] where P==(Fo^2^+2Fc^2^)/3'
_refine_ls_weighting_scheme calc
_refine_ls_wR_factor_gt 0.2535
_refine_ls_wR_factor_ref 0.2814
_reflns_number_gt 3092
_reflns_number_total 5644
_reflns_threshold_expression >2sigma(I)
_cod_data_source_file b104880p.txt
_cod_data_source_block 1
_cod_depositor_comments
;
The following automatic conversions were performed:
'_symmetry_cell_setting' value 'Orthorhombic' changed to 'orthorhombic'
according to '/home/saulius/struct/CIF-dictionaries/cif_core.dic'
dictionary named 'cif_core.dic' version 2.4.1 from 2010-06-29.

Automatic conversion script
Id: cif_fix_enum 1527 2010-12-29 10:47:43Z saulius 

The following automatic conversions were performed:

'_exptl_crystal_density_meas' value 'not_measured' was changed to '?'
- the value is perceived as not measured.

Automatic conversion script
Id: cif_fix_values 3008 2015-01-20 13:52:24Z robertas 
;
_cod_original_sg_symbol_H-M Pbca
_cod_database_code 7010873

loop_
_symmetry_equiv_pos_as_xyz
'x, y, z'
'-x+1/2, -y, z+1/2'
'-x, y+1/2, -z+1/2'
'x+1/2, -y+1/2, -z'
'-x, -y, -z'
'x-1/2, y, -z-1/2'
'x, -y-1/2, z-1/2'
'-x-1/2, y-1/2, z'

loop_
_atom_site_label
_atom_site_type_symbol
_atom_site_fract_x
_atom_site_fract_y
_atom_site_fract_z
_atom_site_U_iso_or_equiv
_atom_site_adp_type
_atom_site_occupancy
_atom_site_symmetry_multiplicity
_atom_site_calc_flag
_atom_site_refinement_flags
_atom_site_disorder_assembly
_atom_site_disorder_group
Cu1 Cu 0.00278(8) 0.22061(3) 0.42177(3) 0.0229(3) Uani 1 1 d . . .
N1 N -0.1553(6) 0.27283(19) 0.45839(18) 0.0242(11) Uani 1 1 d . . .
N2 N -0.3467(5) 0.2928(2) 0.51556(19) 0.0244(11) Uani 1 1 d . . .
N3 N -0.2193(5) 0.32541(18) 0.44464(17) 0.0201(10) Uani 1 1 d . . .
N4 N -0.4027(6) 0.2492(2) 0.1448(2) 0.0300(12) Uani 1 1 d . . .
N5 N -0.4005(7) 0.6436(2) 0.4164(2) 0.0334(13) Uani 1 1 d . . .
C1 C -0.2358(7) 0.2556(3) 0.5010(2) 0.0277(13) Uani 1 1 d . . .
H1A H -0.2178 0.2199 0.5201 0.033 Uiso 1 1 calc R . .
C2 C -0.3337(6) 0.3357(3) 0.4790(2) 0.0242(12) Uani 1 1 d . . .
H2A H -0.3965 0.3691 0.4774 0.029 Uiso 1 1 calc R . .
C3 C -0.1640(7) 0.3594(2) 0.3964(2) 0.0215(12) Uani 1 1 d . . .
H3A H -0.0525 0.3592 0.3979 0.026 Uiso 1 1 calc R . .
C4 C -0.2118(6) 0.3305(2) 0.3411(2) 0.0208(12) Uani 1 1 d . . .
C5 C -0.3145(7) 0.2861(3) 0.3386(2) 0.0311(14) Uani 1 1 d . . .
H5A H -0.3547 0.2701 0.3720 0.037 Uiso 1 1 calc R . .
C6 C -0.3590(8) 0.2647(3) 0.2869(3) 0.0352(15) Uani 1 1 d . . .
H6A H -0.4305 0.2341 0.2849 0.042 Uiso 1 1 calc R . .
C7 C -0.2996(7) 0.2877(3) 0.2386(2) 0.0289(14) Uani 1 1 d . . .
C8 C -0.1955(8) 0.3322(3) 0.2408(2) 0.0317(14) Uani 1 1 d . . .
H8A H -0.1553 0.3478 0.2073 0.038 Uiso 1 1 calc R . .
C9 C -0.1498(7) 0.3540(3) 0.2918(2) 0.0310(14) Uani 1 1 d . . .
H9A H -0.0778 0.3844 0.2937 0.037 Uiso 1 1 calc R . .
C10 C -0.2155(6) 0.4224(2) 0.4007(2) 0.0205(12) Uani 1 1 d . . .
C11 C -0.3464(7) 0.4403(3) 0.3763(3) 0.0352(15) Uani 1 1 d . . .
H11A H -0.4049 0.4134 0.3556 0.042 Uiso 1 1 calc R . .
C12 C -0.3935(8) 0.4981(3) 0.3819(3) 0.0376(16) Uani 1 1 d . . .
H12A H -0.4839 0.5107 0.3651 0.045 Uiso 1 1 calc R . .
C13 C -0.3081(7) 0.5365(2) 0.4120(2) 0.0271(13) Uani 1 1 d . . .
C14 C -0.1794(8) 0.5198(3) 0.4368(3) 0.0372(16) Uani 1 1 d . . .
H14A H -0.1224 0.5470 0.4578 0.045 Uiso 1 1 calc R . .
C15 C -0.1308(8) 0.4618(3) 0.4314(3) 0.0365(16) Uani 1 1 d . . .
H15A H -0.0406 0.4496 0.4486 0.044 Uiso 1 1 calc R . .
C16 C -0.3542(7) 0.2664(3) 0.1858(3) 0.0314(14) Uani 1 1 d . . .
C17 C -0.3576(8) 0.5971(3) 0.4156(3) 0.0334(15) Uani 1 1 d . . .
B1 B 0.2761(12) 0.3897(4) 0.4202(3) 0.047(2) Uani 1 1 d . . .
F1 F 0.1621(4) 0.37070(18) 0.45615(17) 0.0472(11) Uani 1 1 d . . .
F2 F 0.3712(5) 0.3459(2) 0.40737(19) 0.0544(12) Uani 1 1 d . . .
F3 F 0.3472(9) 0.4351(3) 0.4453(3) 0.141(4) Uani 1 1 d . . .
F4 F 0.2025(8) 0.4066(3) 0.3709(2) 0.115(3) Uani 1 1 d . . .
Cl1 Cl -0.7871(9) 0.5609(3) 0.4011(3) 0.234(3) Uiso 1 1 d D . .
C18 C -0.8287(19) 0.6304(8) 0.3760(6) 0.156(11) Uani 0.70 1 d PD A 1
H18A H -0.7417 0.6563 0.3846 0.188 Uiso 0.70 1 calc PR A 1
Cl2 Cl -0.9828(7) 0.6587(3) 0.4105(4) 0.171(4) Uani 0.70 1 d PD A 1
Cl3 Cl -0.8501(13) 0.6287(4) 0.3034(4) 0.247(5) Uani 0.70 1 d PD A 1
C18' C -0.842(4) 0.5303(9) 0.3382(10) 0.15(2) Uiso 0.30 1 d PD A 2
H18B H -0.8477 0.4877 0.3473 0.180 Uiso 0.30 1 calc PR A 2
Cl2' Cl -0.734(4) 0.5312(15) 0.2775(12) 0.38(3) Uani 0.30 1 d PD A 2
Cl3' Cl -0.996(2) 0.5402(13) 0.2920(13) 0.262(13) Uani 0.30 1 d PD A 2

loop_
_atom_site_aniso_label
_atom_site_aniso_U_11
_atom_site_aniso_U_22
_atom_site_aniso_U_33
_atom_site_aniso_U_23
_atom_site_aniso_U_13
_atom_site_aniso_U_12
Cu1 0.0303(5) 0.0204(4) 0.0181(4) 0.0018(2) 0.0003(3) -0.0009(3)
N1 0.034(3) 0.019(2) 0.019(2) 0.0024(18) 0.002(2) 0.003(2)
N2 0.030(3) 0.022(2) 0.021(2) 0.0027(18) 0.001(2) 0.001(2)
N3 0.030(3) 0.017(2) 0.014(2) 0.0004(17) -0.0036(19) 0.003(2)
N4 0.037(3) 0.029(3) 0.025(2) -0.004(2) -0.005(2) 0.004(2)
N5 0.043(3) 0.019(3) 0.038(3) -0.004(2) -0.003(2) 0.006(2)
C1 0.035(4) 0.022(3) 0.025(3) 0.004(2) 0.004(3) 0.002(3)
C2 0.025(3) 0.028(3) 0.020(3) 0.000(2) -0.002(2) 0.003(3)
C3 0.027(3) 0.019(3) 0.018(3) 0.001(2) -0.001(2) 0.003(2)
C4 0.024(3) 0.022(3) 0.016(2) -0.001(2) -0.002(2) 0.003(2)
C5 0.045(4) 0.031(3) 0.017(3) 0.001(2) -0.001(3) -0.013(3)
C6 0.044(4) 0.031(3) 0.031(3) -0.006(3) -0.004(3) -0.013(3)
C7 0.036(3) 0.032(3) 0.019(3) -0.006(2) -0.005(2) 0.009(3)
C8 0.041(4) 0.036(3) 0.018(3) 0.001(2) 0.000(2) 0.006(3)
C9 0.043(4) 0.031(3) 0.019(3) 0.003(2) -0.003(3) -0.004(3)
C10 0.026(3) 0.018(3) 0.018(2) 0.002(2) 0.003(2) 0.003(2)
C11 0.033(4) 0.025(3) 0.048(4) -0.006(3) -0.009(3) 0.002(3)
C12 0.029(4) 0.027(3) 0.057(4) 0.000(3) -0.003(3) 0.005(3)
C13 0.036(4) 0.015(3) 0.030(3) 0.000(2) 0.003(3) 0.001(3)
C14 0.049(4) 0.020(3) 0.042(4) -0.010(3) -0.013(3) 0.002(3)
C15 0.047(4) 0.028(3) 0.035(3) -0.003(3) -0.016(3) 0.006(3)
C16 0.037(4) 0.027(3) 0.030(3) -0.004(3) 0.000(3) 0.006(3)
C17 0.039(4) 0.026(3) 0.035(3) -0.003(3) 0.003(3) -0.003(3)
B1 0.066(6) 0.039(5) 0.036(4) 0.001(3) 0.000(4) -0.003(5)
F1 0.040(2) 0.046(2) 0.055(3) 0.0102(19) -0.0001(19) -0.002(2)
F2 0.040(3) 0.053(3) 0.070(3) 0.002(2) 0.004(2) 0.007(2)
F3 0.149(6) 0.114(5) 0.161(6) -0.092(5) 0.101(5) -0.097(5)
F4 0.164(6) 0.136(5) 0.045(3) 0.042(3) 0.028(3) 0.096(5)
C18 0.111(16) 0.20(2) 0.16(2) 0.109(19) -0.070(16) -0.042(17)
Cl2 0.121(5) 0.086(4) 0.307(12) 0.003(5) -0.010(5) 0.002(3)
Cl3 0.339(14) 0.169(7) 0.235(10) -0.054(7) -0.090(10) -0.017(8)
Cl2' 0.48(6) 0.38(4) 0.30(3) 0.05(3) -0.27(4) -0.07(4)
Cl3' 0.18(2) 0.29(3) 0.31(3) 0.12(3) 0.03(2) -0.044(18)

loop_
_atom_type_symbol
_atom_type_description
_atom_type_scat_dispersion_real
_atom_type_scat_dispersion_imag
_atom_type_scat_source
C C 0.0033 0.0016 'International Tables Vol C Tables 4.2.6.8 and 6.1.1.4'
H H 0.0000 0.0000 'International Tables Vol C Tables 4.2.6.8 and 6.1.1.4'
B B 0.0013 0.0007 'International Tables Vol C Tables 4.2.6.8 and 6.1.1.4'
N N 0.0061 0.0033 'International Tables Vol C Tables 4.2.6.8 and 6.1.1.4'
F F 0.0171 0.0103 'International Tables Vol C Tables 4.2.6.8 and 6.1.1.4'
Cl Cl 0.1484 0.1585 'International Tables Vol C Tables 4.2.6.8 and 6.1.1.4'
Cu Cu 0.3201 1.2651 'International Tables Vol C Tables 4.2.6.8 and 6.1.1.4'

loop_
_geom_angle_atom_site_label_1
_geom_angle_atom_site_label_2
_geom_angle_atom_site_label_3
_geom_angle
_geom_angle_site_symmetry_1
_geom_angle_site_symmetry_3
_geom_angle_publ_flag
N4 Cu1 N5 116.9(2) 6_656 8 ?
N4 Cu1 N2 111.7(2) 6_656 4_556 ?
N5 Cu1 N2 102.6(2) 8 4_556 ?
N4 Cu1 N1 117.46(19) 6_656 . ?
N5 Cu1 N1 103.0(2) 8 . ?
N2 Cu1 N1 103.27(18) 4_556 . ?
C1 N1 N3 102.8(5) . . ?
C1 N1 Cu1 122.5(4) . . ?
N3 N1 Cu1 134.2(3) . . ?
C2 N2 C1 103.5(5) . . ?
C2 N2 Cu1 131.1(4) . 4_456 ?
C1 N2 Cu1 125.4(4) . 4_456 ?
C2 N3 N1 109.1(4) . . ?
C2 N3 C3 130.3(5) . . ?
N1 N3 C3 120.5(4) . . ?
C16 N4 Cu1 176.1(5) . 6_556 ?
C17 N5 Cu1 171.9(6) . 8_565 ?
N1 C1 N2 114.5(5) . . ?
N2 C2 N3 110.1(5) . . ?
N3 C3 C10 110.2(4) . . ?
N3 C3 C4 110.6(4) . . ?
C10 C3 C4 112.4(4) . . ?
C5 C4 C9 120.7(5) . . ?
C5 C4 C3 122.7(5) . . ?
C9 C4 C3 116.5(5) . . ?
C4 C5 C6 119.5(5) . . ?
C7 C6 C5 120.1(6) . . ?
C6 C7 C8 120.7(5) . . ?
C6 C7 C16 118.3(6) . . ?
C8 C7 C16 120.9(5) . . ?
C9 C8 C7 120.1(6) . . ?
C8 C9 C4 119.0(6) . . ?
C11 C10 C15 119.8(5) . . ?
C11 C10 C3 121.0(5) . . ?
C15 C10 C3 119.1(5) . . ?
C10 C11 C12 120.1(6) . . ?
C13 C12 C11 119.3(6) . . ?
C14 C13 C12 121.6(6) . . ?
C14 C13 C17 120.2(6) . . ?
C12 C13 C17 118.2(6) . . ?
C13 C14 C15 119.5(6) . . ?
C10 C15 C14 119.6(6) . . ?
N4 C16 C7 177.5(7) . . ?
N5 C17 C13 176.7(7) . . ?
F2 B1 F3 111.8(9) . . ?
F2 B1 F4 108.0(6) . . ?
F3 B1 F4 112.4(8) . . ?
F2 B1 F1 111.6(7) . . ?
F3 B1 F1 107.8(6) . . ?
F4 B1 F1 105.0(8) . . ?
C18 Cl1 C18' 90.5(11) . . ?
Cl1 C18 Cl3 110.2(11) . . ?
Cl1 C18 Cl2 110.3(9) . . ?
Cl3 C18 Cl2 113.2(10) . . ?
Cl1 C18' Cl2' 124(2) . . ?
Cl1 C18' Cl3' 135(3) . . ?
Cl2' C18' Cl3' 84.7(16) . . ?
C18' Cl2' Cl3' 48.3(10) . . ?
C18' Cl3' Cl2' 47.1(9) . . ?

loop_
_geom_bond_atom_site_label_1
_geom_bond_atom_site_label_2
_geom_bond_distance
_geom_bond_site_symmetry_2
_geom_bond_publ_flag
Cu1 N4 1.921(5) 6_656 ?
Cu1 N5 1.992(5) 8 ?
Cu1 N2 2.041(5) 4_556 ?
Cu1 N1 2.051(5) . ?
N1 C1 1.311(7) . ?
N1 N3 1.374(6) . ?
N2 C2 1.322(7) . ?
N2 C1 1.355(7) . ?
N2 Cu1 2.041(5) 4_456 ?
N3 C2 1.336(7) . ?
N3 C3 1.478(7) . ?
N4 C16 1.144(7) . ?
N4 Cu1 1.921(5) 6_556 ?
N5 C17 1.131(8) . ?
N5 Cu1 1.992(5) 8_565 ?
C3 C10 1.518(7) . ?
C3 C4 1.541(7) . ?
C4 C5 1.373(8) . ?
C4 C9 1.411(8) . ?
C5 C6 1.391(8) . ?
C6 C7 1.379(9) . ?
C7 C8 1.382(9) . ?
C7 C16 1.441(8) . ?
C8 C9 1.382(8) . ?
C10 C11 1.373(8) . ?
C10 C15 1.390(8) . ?
C11 C12 1.394(9) . ?
C12 C13 1.371(9) . ?
C13 C14 1.354(9) . ?
C13 C17 1.458(9) . ?
C14 C15 1.401(8) . ?
B1 F2 1.351(10) . ?
B1 F3 1.359(10) . ?
B1 F4 1.406(10) . ?
B1 F1 1.405(10) . ?
Cl1 C18 1.743(14) . ?
Cl1 C18' 1.731(18) . ?
C18 Cl3 1.750(15) . ?
C18 Cl2 1.736(15) . ?
C18' Cl2' 1.75(2) . ?
C18' Cl3' 1.781(18) . ?
Cl2' Cl3' 2.38(4) . ?
